data_7225136
loop_
_publ_author_name
'Lu, Xin-Xin'
'Luo, Yu-Hui'
'Liu, Yu-Shuang'
'Ma, Wen-Wen'
'Xu, Yan'
'Zhang, Hong'

_publ_section_title
;
 Assembly of three stable POM-based pillar-layer CuIcoordination polymers
 with visible light driven photocatalytic properties
;
_journal_issue 20
_journal_name_full CrystEngComm
_journal_page_first 3650
_journal_paper_doi 10.1039/C6CE00332J
_journal_volume 18
_journal_year 2016
_chemical_formula_moiety Cu(I)12Cl(trz)8[PW12O40]
_chemical_formula_sum 'C16 H16 Cl Cu12 N24 O40 P W12'
_chemical_formula_weight 4219.63
_space_group_crystal_system monoclinic
_space_group_IT_number 12
_space_group_name_Hall '-C 2y'
_space_group_name_H-M_alt 'C 1 2/m 1'
_symmetry_space_group_name_Hall '-C 2y'
_symmetry_space_group_name_H-M 'C 1 2/m 1'
_atom_sites_solution_hydrogens geom
_audit_creation_method SHELXL-2014/7
_audit_update_record
;
2015-06-19 deposited with the CCDC.
2016-04-19 downloaded from the CCDC.
;
_cell_angle_alpha 90
_cell_angle_beta 121.212(7)
_cell_angle_gamma 90
_cell_formula_units_Z 2
_cell_length_a 17.507(4)
_cell_length_b 14.509(4)
_cell_length_c 14.459(4)
_cell_measurement_reflns_used 3934
_cell_measurement_temperature 296(2)
_cell_measurement_theta_max 28.206
_cell_measurement_theta_min 2.34
_cell_volume 3141.1(14)
_computing_cell_refinement 'Bruker SMART'
_computing_data_collection 'Bruker SMART'
_computing_data_reduction 'Bruker SAINT'
_computing_molecular_graphics 'Bruker SHELXTL'
_computing_publication_material 'Bruker SHELXTL'
_computing_structure_refinement 'SHELXL-2014/7 (Sheldrick, 2014)'
_computing_structure_solution 'Bruker SHELXTL'
_diffrn_ambient_temperature 296(2)
_diffrn_measured_fraction_theta_full 0.993
_diffrn_measured_fraction_theta_max 0.984
_diffrn_measurement_device_type 'CCD area detector'
_diffrn_measurement_method 'phi and omega scans'
_diffrn_radiation_type MoK\a
_diffrn_radiation_wavelength 0.71073
_diffrn_reflns_av_R_equivalents 0.1078
_diffrn_reflns_av_unetI/netI 0.1011
_diffrn_reflns_Laue_measured_fraction_full 0.993
_diffrn_reflns_Laue_measured_fraction_max 0.984
_diffrn_reflns_limit_h_max 22
_diffrn_reflns_limit_h_min -23
_diffrn_reflns_limit_k_max 14
_diffrn_reflns_limit_k_min -19
_diffrn_reflns_limit_l_max 19
_diffrn_reflns_limit_l_min -19
_diffrn_reflns_number 11068
_diffrn_reflns_point_group_measured_fraction_full 0.993
_diffrn_reflns_point_group_measured_fraction_max 0.984
_diffrn_reflns_theta_full 25.242
_diffrn_reflns_theta_max 28.206
_diffrn_reflns_theta_min 1.955
_exptl_absorpt_coefficient_mu 26.006
_exptl_absorpt_correction_T_max 1.000
_exptl_absorpt_correction_T_min 0.334
_exptl_absorpt_correction_type multi-scan
_exptl_crystal_colour dark-red
_exptl_crystal_density_diffrn 4.462
_exptl_crystal_density_method not-measured
_exptl_crystal_description block
_exptl_crystal_F_000 3736
_exptl_crystal_size_max 0.300
_exptl_crystal_size_mid 0.250
_exptl_crystal_size_min 0.200
_refine_diff_density_max 3.330
_refine_diff_density_min -3.574
_refine_diff_density_rms 0.571
_refine_ls_extinction_method none
_refine_ls_goodness_of_fit_ref 1.096
_refine_ls_hydrogen_treatment constr
_refine_ls_matrix_type full
_refine_ls_number_parameters 264
_refine_ls_number_reflns 3956
_refine_ls_number_restraints 126
_refine_ls_restrained_S_all 1.100
_refine_ls_R_factor_all 0.0845
_refine_ls_R_factor_gt 0.0643
_refine_ls_shift/su_max 0.000
_refine_ls_shift/su_mean 0.000
_refine_ls_structure_factor_coef Fsqd
_refine_ls_weighting_details 'w=1/[\s^2^(Fo^2^)+(0.0440P)^2^+257.8971P] where P=(Fo^2^+2Fc^2^)/3'
_refine_ls_weighting_scheme calc
_refine_ls_wR_factor_gt 0.1419
_refine_ls_wR_factor_ref 0.1479
_reflns_Friedel_coverage 0.000
_reflns_number_gt 3326
_reflns_number_total 3956
_reflns_threshold_expression 'I > 2\s(I)'
_cod_data_source_file c6ce00332j2.cif
_cod_data_source_block lxx137
_cod_depositor_comments 'Adding full bibliography for 7225136--7225137.cif.'
_cod_original_cell_volume 3140.9(14)
_cod_database_code 7225136
_shelx_shelxl_version_number 2014/7
_shelx_space_group_comment
;
The symmetry employed for this shelxl refinement is uniquely defined
by the following loop, which should always be used as a source of
symmetry information in preference to the above space-group names.
They are only intended as comments.
;
_shelx_estimated_absorpt_t_min 0.047
_shelx_estimated_absorpt_t_max 0.078

loop_
_space_group_symop_operation_xyz
'x, y, z'
'-x, y, -z'
'x+1/2, y+1/2, z'
'-x+1/2, y+1/2, -z'
'-x, -y, -z'
'x, -y, z'
'-x+1/2, -y+1/2, -z'
'x+1/2, -y+1/2, z'

loop_
_atom_site_label
_atom_site_type_symbol
_atom_site_fract_x
_atom_site_fract_y
_atom_site_fract_z
_atom_site_U_iso_or_equiv
_atom_site_adp_type
_atom_site_occupancy
_atom_site_site_symmetry_order
_atom_site_calc_flag
_atom_site_refinement_flags_posn
_atom_site_refinement_flags_adp
_atom_site_refinement_flags_occupancy
N3 N 0.8715(10) 0.2275(9) 0.9682(11) 0.024(3) Uani 1 1 d . U .
C2 C 0.8559(13) 0.3138(11) 0.9810(14) 0.029(4) Uani 1 1 d . . .
H2 H 0.8366 0.3328 1.0270 0.034 Uiso 1 1 calc R U .
N6 N 0.8630(14) 0.0000 0.2917(16) 0.023(4) Uani 1 2 d S TU P
P1 P 0.5000 0.0000 0.5000 0.0132(14) Uani 1 4 d S TU P
W2 W 0.47631(5) 0.17290(4) 0.31514(5) 0.02002(18) Uani 1 1 d . . .
W1 W 0.64286(6) 0.0000 0.39261(7) 0.0168(2) Uani 1 2 d S T P
W4 W 0.33183(5) 0.17339(4) 0.41907(5) 0.02328(18) Uani 1 1 d . . .
W3 W 0.31074(7) 0.0000 0.23250(7) 0.0237(2) Uani 1 2 d S T P
Cu2 Cu 0.8676(2) 0.5000 0.9164(3) 0.0312(7) Uani 1 2 d S T P
Cu1 Cu 0.91857(17) 0.12203(14) 0.83281(18) 0.0315(5) Uani 1 1 d . . .
Cu3 Cu 0.87076(19) 0.12298(16) 0.04518(19) 0.0372(6) Uani 1 1 d . . .
O11 O 0.3038(10) 0.0896(10) 0.4978(11) 0.045(4) Uani 1 1 d . U .
O3 O 0.5558(10) -0.0901(9) 0.3081(10) 0.043(3) Uani 1 1 d . U .
O10 O 0.2764(12) 0.0913(12) 0.2992(13) 0.056(4) Uani 1 1 d . U .
O2 O 0.5506(13) -0.0570(12) 0.4627(13) 0.011(4) Uani 0.5 1 d . U P
O6 O 0.4688(11) 0.2545(8) 0.2282(10) 0.037(3) Uani 1 1 d . U .
Cu4 Cu 0.8768(2) 0.0000 0.4279(2) 0.0288(7) Uani 1 2 d S T P
Cl1 Cl 1.0000 0.0000 1.0000 0.037(2) Uani 1 4 d S T P
N1 N 0.8955(10) 0.2276(9) 0.8916(10) 0.020(3) Uani 1 1 d . U .
O12 O 0.2537(11) 0.2538(10) 0.3806(13) 0.047(4) Uani 1 1 d . U .
N5 N 0.8966(13) 0.0000 0.5680(15) 0.020(4) Uani 1 2 d S TU P
O4 O 0.7059(16) 0.0000 0.3366(17) 0.049(5) Uani 1 2 d S TU P
N7 N 0.8600(10) 0.0472(8) 0.1431(10) 0.022(3) Uani 1 1 d . U .
N2 N 0.9147(9) 0.0477(7) 0.7230(9) 0.015(2) Uani 1 1 d . U .
C4 C 0.8627(13) 0.0705(12) 0.2333(13) 0.028(4) Uani 1 1 d . . .
H4 H 0.8641 0.1315 0.2539 0.034 Uiso 1 1 calc R U .
C1 C 0.8916(14) 0.3144(11) 0.8637(15) 0.031(4) Uani 1 1 d . . .
H1 H 0.9020 0.3341 0.8100 0.037 Uiso 1 1 calc R U .
C3 C 0.9049(10) 0.0727(9) 0.6311(11) 0.016(3) Uani 1 1 d . U .
H3 H 0.9037 0.1338 0.6110 0.019 Uiso 1 1 calc R U .
N4 N 0.8712(11) 0.3713(10) 0.9197(11) 0.028(3) Uani 1 1 d . U .
O1 O 0.4341(13) 0.0646(12) 0.4047(13) 0.008(3) Uani 0.5 1 d . U P
O9 O 0.2230(13) 0.0000 0.1063(14) 0.030(4) Uani 1 2 d S TU P
O5 O 0.5726(10) 0.2169(9) 0.4446(11) 0.044(4) Uani 1 1 d . U .
O7 O 0.3863(11) 0.0896(11) 0.2249(12) 0.050(4) Uani 1 1 d . U .
O8 O 0.3993(11) 0.2194(11) 0.3588(12) 0.052(4) Uani 1 1 d . U .

loop_
_atom_site_aniso_label
_atom_site_aniso_U_11
_atom_site_aniso_U_22
_atom_site_aniso_U_33
_atom_site_aniso_U_23
_atom_site_aniso_U_13
_atom_site_aniso_U_12
N3 0.036(7) 0.019(5) 0.021(5) 0.004(4) 0.018(5) -0.001(5)
C2 0.049(12) 0.023(8) 0.030(8) -0.007(6) 0.031(9) -0.003(7)
N6 0.021(8) 0.036(8) 0.026(7) 0.000 0.021(6) 0.000
P1 0.023(3) 0.003(2) 0.013(3) 0.000 0.009(2) 0.000
W2 0.0420(4) 0.0088(3) 0.0166(3) 0.0008(2) 0.0203(3) -0.0075(2)
W1 0.0249(5) 0.0174(4) 0.0192(4) 0.000 0.0192(4) 0.000
W4 0.0305(4) 0.0181(3) 0.0246(3) -0.0027(2) 0.0167(3) 0.0121(2)
W3 0.0206(5) 0.0399(5) 0.0106(4) 0.000 0.0080(4) 0.000
Cu2 0.050(2) 0.0106(12) 0.0423(17) 0.000 0.0308(17) 0.000
Cu1 0.0490(16) 0.0218(10) 0.0365(11) -0.0165(8) 0.0312(12) -0.0089(9)
Cu3 0.0621(18) 0.0272(11) 0.0326(11) 0.0075(9) 0.0318(13) -0.0083(11)
O11 0.043(7) 0.038(6) 0.031(6) 0.013(5) 0.004(5) -0.004(5)
O3 0.049(7) 0.025(5) 0.033(6) 0.014(5) 0.007(5) -0.004(5)
O10 0.058(8) 0.073(8) 0.062(7) -0.036(6) 0.049(6) -0.032(6)
O2 0.016(8) 0.010(7) 0.006(6) -0.001(5) 0.006(6) 0.001(6)
O6 0.071(10) 0.019(5) 0.024(6) 0.006(4) 0.028(6) 0.008(6)
Cu4 0.043(2) 0.0353(16) 0.0200(13) 0.000 0.0246(14) 0.000
Cl1 0.058(7) 0.021(4) 0.022(4) 0.000 0.014(4) 0.000
N1 0.032(7) 0.017(5) 0.015(5) -0.001(4) 0.014(5) -0.001(5)
O12 0.051(9) 0.032(7) 0.061(9) 0.013(6) 0.032(8) 0.024(6)
N5 0.021(8) 0.022(7) 0.026(7) 0.000 0.019(6) 0.000
O4 0.053(9) 0.077(10) 0.043(8) 0.000 0.042(7) 0.000
N7 0.031(7) 0.018(5) 0.017(5) 0.002(4) 0.013(5) -0.004(5)
N2 0.024(6) 0.005(5) 0.019(5) 0.001(4) 0.013(5) 0.001(4)
C4 0.044(12) 0.023(8) 0.028(8) 0.003(6) 0.026(9) -0.008(7)
C1 0.060(14) 0.018(8) 0.038(9) -0.002(7) 0.041(10) -0.006(8)
C3 0.020(5) 0.013(4) 0.017(4) 0.002(3) 0.011(4) -0.006(4)
N4 0.039(7) 0.022(6) 0.027(6) 0.001(5) 0.021(5) 0.001(5)
O1 0.012(5) 0.008(5) 0.005(5) 0.002(4) 0.004(4) 0.000(4)
O9 0.034(10) 0.027(8) 0.027(8) 0.000 0.015(7) 0.000
O5 0.055(8) 0.026(6) 0.035(6) -0.012(5) 0.013(5) 0.012(5)
O7 0.056(8) 0.072(8) 0.057(7) -0.038(6) 0.053(6) -0.030(6)
O8 0.064(8) 0.060(7) 0.052(7) -0.039(6) 0.044(6) -0.029(6)

loop_
_atom_type_symbol
_atom_type_description
_atom_type_scat_dispersion_real
_atom_type_scat_dispersion_imag
_atom_type_scat_source
C C 0.0033 0.0016 'International Tables Vol C Tables 4.2.6.8 and 6.1.1.4'
H H 0.0000 0.0000 'International Tables Vol C Tables 4.2.6.8 and 6.1.1.4'
N N 0.0061 0.0033 'International Tables Vol C Tables 4.2.6.8 and 6.1.1.4'
O O 0.0106 0.0060 'International Tables Vol C Tables 4.2.6.8 and 6.1.1.4'
W W -0.8490 6.8722 'International Tables Vol C Tables 4.2.6.8 and 6.1.1.4'
P P 0.1023 0.0942 'International Tables Vol C Tables 4.2.6.8 and 6.1.1.4'
Cu Cu 0.3201 1.2651 'International Tables Vol C Tables 4.2.6.8 and 6.1.1.4'
Cl Cl 0.1484 0.1585 'International Tables Vol C Tables 4.2.6.8 and 6.1.1.4'

loop_
_geom_angle_atom_site_label_1
_geom_angle_atom_site_label_2
_geom_angle_atom_site_label_3
_geom_angle
_geom_angle_site_symmetry_1
_geom_angle_site_symmetry_3
C2 N3 N1 106.6(12) . .
C2 N3 Cu3 128.2(11) . 1_556
N1 N3 Cu3 125.1(10) . 1_556
N3 C2 N4 111.9(14) . .
C4 N6 C4 101.2(19) . 6
C4 N6 Cu4 129.2(10) . .
C4 N6 Cu4 129.2(10) 6 .
O2 P1 O2 66.8(14) . 6
O2 P1 O2 113.2(14) . 2_656
O2 P1 O2 180.0(11) 6 2_656
O2 P1 O2 180.0 . 5_656
O2 P1 O2 113.2(14) 6 5_656
O2 P1 O2 66.8(14) 2_656 5_656
O2 P1 O1 70.0(10) . 6
O2 P1 O1 108.4(9) 6 6
O2 P1 O1 71.6(9) 2_656 6
O2 P1 O1 110.0(10) 5_656 6
O2 P1 O1 110.0(10) . 2_656
O2 P1 O1 71.6(9) 6 2_656
O2 P1 O1 108.4(9) 2_656 2_656
O2 P1 O1 70.0(10) 5_656 2_656
O1 P1 O1 180.0 6 2_656
O2 P1 O1 71.6(9) . 5_656
O2 P1 O1 110.0(10) 6 5_656
O2 P1 O1 70.0(10) 2_656 5_656
O2 P1 O1 108.4(9) 5_656 5_656
O1 P1 O1 106.6(13) 6 5_656
O1 P1 O1 73.4(13) 2_656 5_656
O2 P1 O1 108.4(9) . .
O2 P1 O1 70.0(10) 6 .
O2 P1 O1 110.0(10) 2_656 .
O2 P1 O1 71.6(9) 5_656 .
O1 P1 O1 73.4(13) 6 .
O1 P1 O1 106.6(13) 2_656 .
O1 P1 O1 180.0 5_656 .
O6 W2 O5 100.9(7) . .
O6 W2 O7 102.8(7) . .
O5 W2 O7 156.2(7) . .
O6 W2 O3 100.5(7) . 6
O5 W2 O3 87.9(6) . 6
O7 W2 O3 86.0(6) . 6
O6 W2 O8 101.9(7) . .
O5 W2 O8 88.4(6) . .
O7 W2 O8 88.5(6) . .
O3 W2 O8 157.6(7) 6 .
O6 W2 O1 160.7(7) . .
O5 W2 O1 93.1(7) . .
O7 W2 O1 64.4(6) . .
O3 W2 O1 93.1(6) 6 .
O8 W2 O1 65.0(7) . .
O6 W2 O2 156.9(7) . 6
O5 W2 O2 64.7(6) . 6
O7 W2 O2 92.2(7) . 6
O3 W2 O2 62.7(6) 6 6
O8 W2 O2 95.8(7) . 6
O1 W2 O2 42.3(7) . 6
O4 W1 O11 104.1(8) . 2_656
O4 W1 O11 104.1(8) . 5_656
O11 W1 O11 87.5(9) 2_656 5_656
O4 W1 O3 101.5(8) . 6
O11 W1 O3 87.0(6) 2_656 6
O11 W1 O3 154.4(7) 5_656 6
O4 W1 O3 101.5(8) . .
O11 W1 O3 154.4(7) 2_656 .
O11 W1 O3 87.0(6) 5_656 .
O3 W1 O3 87.2(8) 6 .
O4 W1 O2 160.1(4) . .
O11 W1 O2 91.8(6) 2_656 .
O11 W1 O2 64.2(7) 5_656 .
O3 W1 O2 91.0(7) 6 .
O3 W1 O2 63.4(6) . .
O4 W1 O2 160.1(4) . 6
O11 W1 O2 64.2(7) 2_656 6
O11 W1 O2 91.8(6) 5_656 6
O3 W1 O2 63.4(6) 6 6
O3 W1 O2 91.0(7) . 6
O2 W1 O2 39.4(8) . 6
O12 W4 O11 103.1(7) . .
O12 W4 O10 101.1(8) . .
O11 W4 O10 88.7(6) . .
O12 W4 O5 104.0(7) . 2_656
O11 W4 O5 87.3(6) . 2_656
O10 W4 O5 154.9(8) . 2_656
O12 W4 O8 101.4(8) . .
O11 W4 O8 155.4(8) . .
O10 W4 O8 87.0(6) . .
O5 W4 O8 86.4(6) 2_656 .
O12 W4 O1 157.9(6) . .
O11 W4 O1 93.7(6) . .
O10 W4 O1 64.8(7) . .
O5 W4 O1 90.7(7) 2_656 .
O8 W4 O1 62.6(7) . .
O12 W4 O2 159.9(7) . 5_656
O11 W4 O2 62.5(6) . 5_656
O10 W4 O2 92.9(7) . 5_656
O5 W4 O2 63.4(6) 2_656 5_656
O8 W4 O2 93.6(7) . 5_656
O1 W4 O2 42.1(5) . 5_656
O9 W3 O7 102.2(7) . .
O9 W3 O7 102.2(7) . 6
O7 W3 O7 86.5(10) . 6
O9 W3 O10 101.5(7) . .
O7 W3 O10 88.0(6) . .
O7 W3 O10 156.3(8) 6 .
O9 W3 O10 101.5(7) . 6
O7 W3 O10 156.3(8) . 6
O7 W3 O10 88.0(6) 6 6
O10 W3 O10 87.9(10) . 6
O9 W3 O1 157.8(4) . .
O7 W3 O1 61.9(6) . .
O7 W3 O1 92.7(7) 6 .
O10 W3 O1 64.5(7) . .
O10 W3 O1 95.4(7) 6 .
O9 W3 O1 157.8(4) . 6
O7 W3 O1 92.7(7) . 6
O7 W3 O1 61.9(6) 6 6
O10 W3 O1 95.4(7) . 6
O10 W3 O1 64.5(7) 6 6
O1 W3 O1 44.3(8) . 6
N4 Cu2 N4 176.6(11) 6_565 .
N2 Cu1 N1 156.2(5) . .
N2 Cu1 Cl1 98.6(3) . .
N1 Cu1 Cl1 105.2(4) . .
N7 Cu3 N3 161.9(6) . 1_554
W1 O11 W4 141.2(9) 5_656 .
W2 O3 W1 140.9(8) 6 .
W4 O10 W3 138.5(10) . .
P1 O2 O2 56.6(7) . 6
P1 O2 O1 56.8(9) . 6
O2 O2 O1 93.6(8) 6 6
P1 O2 O1 55.9(8) . 5_656
O2 O2 O1 93.5(8) 6 5_656
O1 O2 O1 89.9(12) 6 5_656
P1 O2 W1 126.9(10) . .
O2 O2 W1 70.3(4) 6 .
O1 O2 W1 132.3(10) 6 .
O1 O2 W1 134.1(11) 5_656 .
P1 O2 W2 122.4(11) . 6
O2 O2 W2 132.5(4) 6 6
O1 O2 W2 65.7(8) 6 6
O1 O2 W2 126.6(11) 5_656 6
W1 O2 W2 92.2(6) . 6
P1 O2 W4 123.4(9) . 5_656
O2 O2 W4 132.0(4) 6 5_656
O1 O2 W4 128.1(11) 6 5_656
O1 O2 W4 67.5(8) 5_656 5_656
W1 O2 W4 91.5(7) . 5_656
W2 O2 W4 90.5(6) 6 5_656
N6 Cu4 N5 177.2(9) . .
Cu1 Cl1 Cu1 180.0 6 2_757
Cu1 Cl1 Cu1 99.05(8) 6 5_757
Cu1 Cl1 Cu1 80.95(8) 2_757 5_757
Cu1 Cl1 Cu1 80.95(8) 6 .
Cu1 Cl1 Cu1 99.05(8) 2_757 .
Cu1 Cl1 Cu1 180.0 5_757 .
C1 N1 N3 105.0(12) . .
C1 N1 Cu1 128.8(11) . .
N3 N1 Cu1 125.9(10) . .
C3 N5 C3 102.5(16) . 6
C3 N5 Cu4 128.8(8) . .
C3 N5 Cu4 128.8(8) 6 .
C4 N7 N7 104.8(9) . 6
C4 N7 Cu3 128.8(11) . .
N7 N7 Cu3 125.8(4) 6 .
C3 N2 N2 106.2(8) . 6
C3 N2 Cu1 128.8(9) . .
N2 N2 Cu1 124.8(3) 6 .
N6 C4 N7 114.6(15) . .
N1 C1 N4 113.3(14) . .
N2 C3 N5 112.5(12) . .
C1 N4 C2 103.0(13) . .
C1 N4 Cu2 128.4(12) . .
C2 N4 Cu2 128.5(11) . .
P1 O1 O2 53.3(8) . 6
P1 O1 O2 52.5(8) . 5_656
O2 O1 O2 89.6(12) 6 5_656
P1 O1 W2 125.3(10) . .
O2 O1 W2 72.0(8) 6 .
O2 O1 W2 134.7(11) 5_656 .
P1 O1 W4 122.8(9) . .
O2 O1 W4 135.2(11) 6 .
O2 O1 W4 70.3(8) 5_656 .
W2 O1 W4 93.8(6) . .
P1 O1 W3 121.1(9) . .
O2 O1 W3 130.1(10) 6 .
O2 O1 W3 128.1(11) 5_656 .
W2 O1 W3 93.3(5) . .
W4 O1 W3 91.9(6) . .
W2 O5 W4 140.6(8) . 2_656
W2 O7 W3 139.5(8) . .
W2 O8 W4 138.1(10) . .

loop_
_geom_bond_atom_site_label_1
_geom_bond_atom_site_label_2
_geom_bond_distance
_geom_bond_site_symmetry_2
N3 C2 1.31(2) .
N3 N1 1.373(17) .
N3 Cu3 1.886(13) 1_556
C2 N4 1.34(2) .
N6 C4 1.324(19) .
N6 C4 1.324(18) 6
N6 Cu4 1.857(18) .
P1 O2 1.503(18) .
P1 O2 1.503(18) 6
P1 O2 1.503(18) 2_656
P1 O2 1.503(18) 5_656
P1 O1 1.568(17) 6
P1 O1 1.568(17) 2_656
P1 O1 1.568(17) 5_656
P1 O1 1.568(17) .
W2 O6 1.681(11) .
W2 O5 1.866(14) .
W2 O7 1.874(14) .
W2 O3 1.881(14) 6
W2 O8 1.885(15) .
W2 O1 2.384(17) .
W2 O2 2.489(17) 6
W1 O4 1.674(18) .
W1 O11 1.882(13) 2_656
W1 O11 1.882(13) 5_656
W1 O3 1.895(14) 6
W1 O3 1.895(14) .
W1 O2 2.452(19) .
W1 O2 2.452(19) 6
W4 O12 1.659(13) .
W4 O11 1.895(14) .
W4 O10 1.903(14) .
W4 O5 1.915(14) 2_656
W4 O8 1.915(15) .
W4 O1 2.476(18) .
W4 O2 2.522(18) 5_656
W3 O9 1.668(18) .
W3 O7 1.898(14) .
W3 O7 1.898(14) 6
W3 O10 1.910(15) .
W3 O10 1.910(15) 6
W3 O1 2.484(18) .
W3 O1 2.484(18) 6
Cu2 N4 1.868(14) 6_565
Cu2 N4 1.868(14) .
Cu1 N2 1.892(11) .
Cu1 N1 1.895(13) .
Cu1 Cl1 2.727(2) .
Cu3 N7 1.877(12) .
Cu3 N3 1.886(13) 1_554
O11 W1 1.882(13) 5_656
O3 W2 1.881(14) 6
O2 O2 1.65(3) 6
O2 O1 1.76(3) 6
O2 O1 1.80(2) 5_656
O2 W2 2.489(17) 6
O2 W4 2.522(18) 5_656
Cu4 N5 1.868(18) .
Cl1 Cu1 2.727(2) 6
Cl1 Cu1 2.727(3) 2_757
Cl1 Cu1 2.727(2) 5_757
N1 C1 1.31(2) .
N5 C3 1.353(17) .
N5 C3 1.353(17) 6
N7 C4 1.32(2) .
N7 N7 1.37(2) 6
N2 C3 1.300(17) .
N2 N2 1.38(2) 6
C1 N4 1.33(2) .
O1 O2 1.76(3) 6
O1 O2 1.80(2) 5_656
O5 W4 1.915(14) 2_656

loop_
_geom_torsion_atom_site_label_1
_geom_torsion_atom_site_label_2
_geom_torsion_atom_site_label_3
_geom_torsion_atom_site_label_4
_geom_torsion
_geom_torsion_site_symmetry_1
_geom_torsion_site_symmetry_4
N1 N3 C2 N4 -2(2) . .
Cu3 N3 C2 N4 173.5(13) 1_556 .
O12 W4 O11 W1 -155.2(13) . 5_656
O10 W4 O11 W1 103.7(14) . 5_656
O5 W4 O11 W1 -51.5(13) 2_656 5_656
O8 W4 O11 W1 24(2) . 5_656
O1 W4 O11 W1 39.0(14) . 5_656
O2 W4 O11 W1 9.8(11) 5_656 5_656
O4 W1 O3 W2 155.7(13) . 6
O11 W1 O3 W2 -26(2) 2_656 6
O11 W1 O3 W2 51.9(13) 5_656 6
O3 W1 O3 W2 -103.1(11) 6 6
O2 W1 O3 W2 -10.6(12) . 6
O2 W1 O3 W2 -39.9(13) 6 6
O2 P1 O2 O2 180.000(5) 2_656 6
O1 P1 O2 O2 121.4(8) 6 6
O1 P1 O2 O2 -58.6(8) 2_656 6
O1 P1 O2 O2 -122.3(8) 5_656 6
O1 P1 O2 O2 57.7(8) . 6
O2 P1 O2 O1 -121.4(8) 6 6
O2 P1 O2 O1 58.6(8) 2_656 6
O1 P1 O2 O1 180.000(2) 2_656 6
O1 P1 O2 O1 116.2(13) 5_656 6
O1 P1 O2 O1 -63.8(13) . 6
O2 P1 O2 O1 122.3(8) 6 5_656
O2 P1 O2 O1 -57.7(8) 2_656 5_656
O1 P1 O2 O1 -116.2(13) 6 5_656
O1 P1 O2 O1 63.8(13) 2_656 5_656
O1 P1 O2 O1 180.000(7) . 5_656
O2 P1 O2 W1 -0.5(15) 6 .
O2 P1 O2 W1 179.5(15) 2_656 .
O1 P1 O2 W1 120.9(13) 6 .
O1 P1 O2 W1 -59.1(13) 2_656 .
O1 P1 O2 W1 -122.9(14) 5_656 .
O1 P1 O2 W1 57.1(14) . .
O2 P1 O2 W2 -122.7(8) 6 6
O2 P1 O2 W2 57.3(8) 2_656 6
O1 P1 O2 W2 -1.2(9) 6 6
O1 P1 O2 W2 178.8(9) 2_656 6
O1 P1 O2 W2 115.0(12) 5_656 6
O1 P1 O2 W2 -65.0(12) . 6
O2 P1 O2 W4 121.7(8) 6 5_656
O2 P1 O2 W4 -58.3(8) 2_656 5_656
O1 P1 O2 W4 -116.9(13) 6 5_656
O1 P1 O2 W4 63.1(13) 2_656 5_656
O1 P1 O2 W4 -0.7(10) 5_656 5_656
O1 P1 O2 W4 179.3(10) . 5_656
C2 N3 N1 C1 -1(2) . .
Cu3 N3 N1 C1 -176.4(13) 1_556 .
C2 N3 N1 Cu1 -175.7(13) . .
Cu3 N3 N1 Cu1 9(2) 1_556 .
N2 Cu1 N1 C1 -35(3) . .
Cl1 Cu1 N1 C1 149.9(16) . .
N2 Cu1 N1 N3 139.0(14) . .
Cl1 Cu1 N1 N3 -36.1(14) . .
N3 Cu3 N7 C4 -20(3) 1_554 .
N3 Cu3 N7 N7 169.4(19) 1_554 6
N1 Cu1 N2 C3 24(2) . .
Cl1 Cu1 N2 C3 -160.3(13) . .
N1 Cu1 N2 N2 -149.8(13) . 6
Cl1 Cu1 N2 N2 25.4(3) . 6
C4 N6 C4 N7 1(3) 6 .
Cu4 N6 C4 N7 173.8(14) . .
N7 N7 C4 N6 -1.0(19) 6 .
Cu3 N7 C4 N6 -172.8(14) . .
N3 N1 C1 N4 3(2) . .
Cu1 N1 C1 N4 178.1(13) . .
N2 N2 C3 N5 1.1(16) 6 .
Cu1 N2 C3 N5 -174.0(13) . .
C3 N5 C3 N2 -2(2) 6 .
Cu4 N5 C3 N2 177.3(13) . .
N1 C1 N4 C2 -4(2) . .
N1 C1 N4 Cu2 174.4(13) . .
N3 C2 N4 C1 4(2) . .
N3 C2 N4 Cu2 -174.8(13) . .
O2 P1 O1 O2 -55.8(13) . 6
O2 P1 O1 O2 180.000(3) 2_656 6
O2 P1 O1 O2 124.2(13) 5_656 6
O1 P1 O1 O2 -117.3(8) 6 6
O1 P1 O1 O2 62.7(8) 2_656 6
O2 P1 O1 O2 180.001(5) . 5_656
O2 P1 O1 O2 -124.2(13) 6 5_656
O2 P1 O1 O2 55.8(13) 2_656 5_656
O1 P1 O1 O2 118.4(9) 6 5_656
O1 P1 O1 O2 -61.6(9) 2_656 5_656
O2 P1 O1 W2 -57.1(13) . .
O2 P1 O1 W2 -1.3(10) 6 .
O2 P1 O1 W2 178.7(10) 2_656 .
O2 P1 O1 W2 122.9(13) 5_656 .
O1 P1 O1 W2 -118.7(9) 6 .
O1 P1 O1 W2 61.3(9) 2_656 .
O2 P1 O1 W4 179.3(10) . .
O2 P1 O1 W4 -124.9(13) 6 .
O2 P1 O1 W4 55.1(13) 2_656 .
O2 P1 O1 W4 -0.7(10) 5_656 .
O1 P1 O1 W4 117.8(8) 6 .
O1 P1 O1 W4 -62.2(8) 2_656 .
O2 P1 O1 W3 63.5(13) . .
O2 P1 O1 W3 119.3(12) 6 .
O2 P1 O1 W3 -60.7(12) 2_656 .
O2 P1 O1 W3 -116.5(13) 5_656 .
O1 P1 O1 W3 1.9(14) 6 .
O1 P1 O1 W3 -178.1(14) 2_656 .
O6 W2 O5 W4 -150.7(14) . 2_656
O7 W2 O5 W4 25(2) . 2_656
O3 W2 O5 W4 -50.4(14) 6 2_656
O8 W2 O5 W4 107.5(14) . 2_656
O1 W2 O5 W4 42.6(14) . 2_656
O2 W2 O5 W4 10.2(12) 6 2_656
O6 W2 O7 W3 -154.3(14) . .
O5 W2 O7 W3 30(3) . .
O3 W2 O7 W3 105.8(15) 6 .
O8 W2 O7 W3 -52.4(15) . .
O1 W2 O7 W3 10.4(13) . .
O2 W2 O7 W3 43.4(15) 6 .
O9 W3 O7 W2 153.2(14) . .
O7 W3 O7 W2 -105.1(12) 6 .
O10 W3 O7 W2 51.8(15) . .
O10 W3 O7 W2 -28(3) 6 .
O1 W3 O7 W2 -10.2(13) . .
O1 W3 O7 W2 -43.5(15) 6 .
O6 W2 O8 W4 157.7(13) . .
O5 W2 O8 W4 -101.5(13) . .
O7 W2 O8 W4 55.0(14) . .
O3 W2 O8 W4 -21(2) 6 .
O1 W2 O8 W4 -7.3(11) . .
O2 W2 O8 W4 -37.1(13) 6 .
